data_7231639
loop_
_publ_author_name
'Wang, Fu-Rong'
'Li, Zi-Yan'
'Wei, Dong-Hui'
'Niu, Yun-Yin'
'Hou, Hong-Wei'
'Wu, Ben-Lai'

_publ_section_title
;
 The conformational behavior of multivalent tris(imidazolium)cyclophanes
 in the hybrids with metal (pseudo)halides or polyoxometalates
;
_journal_issue 44
_journal_name_full CrystEngComm
_journal_page_first 7184
_journal_paper_doi 10.1039/C8CE01372A
_journal_volume 20
_journal_year 2018
_chemical_formula_moiety 'C39 H42 N7, 3(I)'
_chemical_formula_sum 'C39 H42 I3 N7'
_chemical_formula_weight 989.49
_space_group_crystal_system monoclinic
_space_group_IT_number 14
_space_group_name_Hall '-P 2ybc'
_space_group_name_H-M_alt 'P 1 21/c 1'
_symmetry_space_group_name_Hall '-P 2ybc'
_symmetry_space_group_name_H-M 'P 1 21/c 1'
_atom_sites_solution_hydrogens geom
_atom_sites_solution_primary direct
_audit_creation_date 2017-11-28
_audit_creation_method
;
Olex2 1.2
(compiled 2017.08.10 svn.r3458 for OlexSys, GUI svn.r5381)
;
_audit_update_record
;
2018-07-04 deposited with the CCDC.
2018-10-12 downloaded from the CCDC.
;
_cell_angle_alpha 90
_cell_angle_beta 90.0824(13)
_cell_angle_gamma 90
_cell_formula_units_Z 8
_cell_length_a 13.34926(19)
_cell_length_b 16.7927(2)
_cell_length_c 36.5631(6)
_cell_measurement_reflns_used 10599
_cell_measurement_temperature 293(2)
_cell_measurement_theta_max 26.0100
_cell_measurement_theta_min 3.6280
_cell_volume 8196.3(2)
_computing_cell_refinement 'CrysAlisPro 1.171.39.7b (Rigaku OD, 2015)'
_computing_data_collection 'CrysAlisPro 1.171.39.7b (Rigaku OD, 2015)'
_computing_data_reduction 'CrysAlisPro 1.171.39.7b (Rigaku OD, 2015)'
_computing_molecular_graphics 'Olex2 (Dolomanov et al., 2009)'
_computing_publication_material 'Olex2 (Dolomanov et al., 2009)'
_computing_structure_refinement 'ShelXL (Sheldrick, 2015)'
_computing_structure_solution 'ShelXS (Sheldrick, 2008)'
_diffrn_ambient_temperature 293(2)
_diffrn_detector 'CCD plate'
_diffrn_detector_area_resol_mean 16.2312
_diffrn_detector_type Eos
_diffrn_measured_fraction_theta_full 0.964
_diffrn_measured_fraction_theta_max 0.956
_diffrn_measurement_details
;
List of Runs (angles in degrees, time in seconds):

  # Type    Start    End  Width  t~exp~   \w     \q     \k     \f   Frames
#--------------------------------------------------------------------------
  1  \w    -38.00 -11.75   0.35   26.50    --  -22.33 -82.00  17.00   75
  2  \w    -11.00  23.30   0.35   26.50    --  -22.33  82.00 139.00   98
  3  \w    -34.00   9.05   0.35   26.50    --   24.83 -82.00  17.00  123
  4  \w    -14.00  12.25   0.35   26.50    --  -22.33 -99.00 120.00   75
  5  \w     37.00  63.25   0.35   26.50    --   24.83 178.00 -60.00   75
  6  \w     35.00 107.10   0.35   26.50    --   24.83 178.00  90.00  206
  7  \w     44.00 110.85   0.35   26.50    --   24.83-178.00 -30.00  191
;
_diffrn_measurement_device 'four-circle diffractometer'
_diffrn_measurement_device_type 'Xcalibur, Eos, Gemini'
_diffrn_measurement_method '\w scans'
_diffrn_orient_matrix_type 'CrysAlisPro convention (1999,Acta A55,543-557)'
_diffrn_orient_matrix_UB_11 0.0482035000
_diffrn_orient_matrix_UB_12 -0.0159070000
_diffrn_orient_matrix_UB_13 0.0036381000
_diffrn_orient_matrix_UB_21 -0.0180739000
_diffrn_orient_matrix_UB_22 -0.0168109000
_diffrn_orient_matrix_UB_23 0.0165195000
_diffrn_orient_matrix_UB_31 -0.0131227000
_diffrn_orient_matrix_UB_32 -0.0353472000
_diffrn_orient_matrix_UB_33 -0.0094924000
_diffrn_radiation_monochromator graphite
_diffrn_radiation_probe x-ray
_diffrn_radiation_type MoK\a
_diffrn_radiation_wavelength 0.71073
_diffrn_reflns_av_R_equivalents 0.0322
_diffrn_reflns_av_unetI/netI 0.0452
_diffrn_reflns_Laue_measured_fraction_full 0.964
_diffrn_reflns_Laue_measured_fraction_max 0.956
_diffrn_reflns_limit_h_max 16
_diffrn_reflns_limit_h_min -16
_diffrn_reflns_limit_k_max 20
_diffrn_reflns_limit_k_min -20
_diffrn_reflns_limit_l_max 25
_diffrn_reflns_limit_l_min -45
_diffrn_reflns_number 37281
_diffrn_reflns_point_group_measured_fraction_full 0.964
_diffrn_reflns_point_group_measured_fraction_max 0.956
_diffrn_reflns_theta_full 25.242
_diffrn_reflns_theta_max 26.371
_diffrn_reflns_theta_min 3.295
_diffrn_source 'fine-focus sealed X-ray tube'
_diffrn_source_type 'Enhance (Mo) X-ray Source'
_exptl_absorpt_coefficient_mu 2.323
_exptl_absorpt_correction_T_max 0.804
_exptl_absorpt_correction_T_min 0.663
_exptl_absorpt_correction_type gaussian
_exptl_absorpt_process_details
;
CrysAlisPro 1.171.39.7b (Rigaku Oxford Diffraction, 2015)
Numerical absorption correction based on gaussian integration over
            a multifaceted crystal model
Empirical absorption correction using spherical harmonics,
 implemented in SCALE3 ABSPACK scaling algorithm.
;
_exptl_crystal_density_diffrn 1.604
_exptl_crystal_F_000 3872
_exptl_crystal_size_max 0.241
_exptl_crystal_size_mid 0.181
_exptl_crystal_size_min 0.112
_refine_diff_density_max 2.704
_refine_diff_density_min -3.287
_refine_diff_density_rms 0.180
_refine_ls_extinction_method none
_refine_ls_goodness_of_fit_ref 1.042
_refine_ls_hydrogen_treatment constr
_refine_ls_matrix_type full
_refine_ls_number_parameters 898
_refine_ls_number_reflns 16019
_refine_ls_number_restraints 0
_refine_ls_restrained_S_all 1.042
_refine_ls_R_factor_all 0.1067
_refine_ls_R_factor_gt 0.0771
_refine_ls_shift/su_max 0.309
_refine_ls_shift/su_mean 0.003
_refine_ls_structure_factor_coef Fsqd
_refine_ls_weighting_details 'w=1/[\s^2^(Fo^2^)+(0.1551P)^2^+19.6076P] where P=(Fo^2^+2Fc^2^)/3'
_refine_ls_weighting_scheme calc
_refine_ls_wR_factor_gt 0.2348
_refine_ls_wR_factor_ref 0.2618
_reflns_Friedel_coverage 0.000
_reflns_number_gt 10910
_reflns_number_total 16019
_reflns_threshold_expression 'I > 2\s(I)'
_cod_data_source_file c8ce01372a2.cif
_cod_data_source_block nyy2017111402
_cod_depositor_comments 'Adding full bibliography for 7231632--7231641.cif.'
_cod_original_cell_volume 8196.4(2)
_cod_database_code 7231639
_shelx_shelxl_version_number 2014/7
_chemical_oxdiff_formula C39H43N7O0.5I3
_shelx_space_group_comment
;
The symmetry employed for this shelxl refinement is uniquely defined
by the following loop, which should always be used as a source of
symmetry information in preference to the above space-group names.
They are only intended as comments.
;
_reflns_odcompleteness_completeness 95.12
_reflns_odcompleteness_iscentric 1
_reflns_odcompleteness_theta 26.32
_olex2_refinement_description
;
1. Fixed Uiso
 At 1.2 times of:
  All C(H) groups, All C(H,H) groups
 At 1.5 times of:
  All C(H,H,H) groups
2. Others
 Fixed Sof: I3(0.5)
3.a Secondary CH2 refined with riding coordinates:
 C8(H8A,H8B), C9(H9A,H9B), C17(H17A,H17B), C18(H18A,H18B), C26(H26A,H26B),
 C27(H27A,H27B), C34(H34A,H34B), C36(H36A,H36B), C38(H38A,H38B), C8'(H8'A,H8'B),
  C9'(H9'A,H9'B), C17'(H17C,H17D), C18'(H18C,H18D), C26'(H26C,H26D), C27'(H27C,
 H27D), C34'(H34C,H34D), C36'(H36C,H36D), C38'(H38C,H38D)
3.b Aromatic/amide H refined with riding coordinates:
 C1(H1), C2(H2), C3(H3), C4(H4), C7(H7), C10(H10), C11(H11), C12(H12),
 C13(H13), C16(H16), C19(H19), C20(H20), C21(H21), C22(H22), C25(H25), C1'(H1'),
  C2'(H2'), C3'(H3'), C4'(H4'), C7'(H7'), C10'(H10'), C11'(H11'), C12'(H12'),
 C13'(H13'), C16'(H16'), C19'(H19'), C20'(H20'), C21'(H21'), C22'(H22'),
 C25'(H25')
3.c Idealised Me refined as rotating group:
 C35(H35A,H35B,H35C), C37(H37A,H37B,H37C), C39(H39A,H39B,H39C), C35'(H35D,H35E,
 H35F), C37'(H37D,H37E,H37F), C39'(H39D,H39E,H39F)
;
_olex2_submission_special_instructions 'No special instructions were received'
_oxdiff_exptl_absorpt_empirical_details
;
Empirical correction (ABSPACK) includes:
- Absorption correction using spherical harmonics
- Frame scaling
;
_oxdiff_exptl_absorpt_empirical_full_max 1.089
_oxdiff_exptl_absorpt_empirical_full_min 0.919

loop_
_space_group_symop_operation_xyz
'x, y, z'
'-x, y+1/2, -z+1/2'
'-x, -y, -z'
'x, -y-1/2, z-1/2'

loop_
_atom_site_label
_atom_site_type_symbol
_atom_site_fract_x
_atom_site_fract_y
_atom_site_fract_z
_atom_site_U_iso_or_equiv
_atom_site_adp_type
_atom_site_occupancy
_atom_site_site_symmetry_order
_atom_site_calc_flag
_atom_site_refinement_flags_posn
_atom_site_refinement_flags_adp
_atom_site_refinement_flags_occupancy
C1 C 0.2150(9) 0.4310(5) 0.6481(3) 0.061(2) Uani 1 1 d . . .
H1 H 0.1709 0.4336 0.6677 0.073 Uiso 1 1 calc R . .
C2 C 0.3138(10) 0.4574(6) 0.6504(3) 0.074(3) Uani 1 1 d . . .
H2 H 0.3369 0.4778 0.6725 0.088 Uiso 1 1 calc R . .
C3 C 0.3781(9) 0.4544(6) 0.6213(3) 0.072(3) Uani 1 1 d . . .
H3 H 0.4434 0.4726 0.6243 0.086 Uiso 1 1 calc R . .
C4 C 0.3490(7) 0.4250(5) 0.5873(3) 0.055(2) Uani 1 1 d . . .
H4 H 0.3927 0.4231 0.5675 0.066 Uiso 1 1 calc R . .
C5 C 0.2500(6) 0.3985(4) 0.5847(2) 0.0430(18) Uani 1 1 d . . .
C6 C 0.1878(7) 0.4006(4) 0.6144(2) 0.0448(18) Uani 1 1 d . . .
C7 C 0.1042(6) 0.3534(5) 0.5668(2) 0.0464(19) Uani 1 1 d . . .
H7 H 0.0537 0.3331 0.5520 0.056 Uiso 1 1 calc R . .
C8 C 0.2318(7) 0.3618(5) 0.5177(2) 0.0468(19) Uani 1 1 d . . .
H8A H 0.2877 0.3980 0.5144 0.056 Uiso 1 1 calc R . .
H8B H 0.1785 0.3790 0.5014 0.056 Uiso 1 1 calc R . .
C9 C 0.2646(6) 0.2794(5) 0.5063(2) 0.0443(18) Uani 1 1 d . . .
H9A H 0.3060 0.2840 0.4847 0.053 Uiso 1 1 calc R . .
H9B H 0.3060 0.2572 0.5256 0.053 Uiso 1 1 calc R . .
C10 C -0.1054(9) 0.3398(5) 0.4267(3) 0.066(3) Uani 1 1 d . . .
H10 H -0.0517 0.3398 0.4105 0.079 Uiso 1 1 calc R . .
C11 C -0.1901(12) 0.3908(6) 0.4233(3) 0.087(4) Uani 1 1 d . . .
H11 H -0.1935 0.4242 0.4031 0.104 Uiso 1 1 calc R . .
C12 C -0.2661(10) 0.3938(7) 0.4479(3) 0.080(3) Uani 1 1 d . . .
H12 H -0.3177 0.4303 0.4444 0.095 Uiso 1 1 calc R . .
C13 C -0.2689(8) 0.3455(5) 0.4771(3) 0.069(3) Uani 1 1 d . . .
H13 H -0.3215 0.3478 0.4937 0.082 Uiso 1 1 calc R . .
C14 C -0.1907(7) 0.2921(5) 0.4817(2) 0.049(2) Uani 1 1 d . . .
C15 C -0.1126(7) 0.2894(5) 0.4574(2) 0.049(2) Uani 1 1 d . . .
C16 C -0.0872(6) 0.1977(5) 0.4991(2) 0.0458(19) Uani 1 1 d . . .
H16 H -0.0599 0.1554 0.5122 0.055 Uiso 1 1 calc R . .
C17 C 0.0448(6) 0.1987(6) 0.4509(2) 0.053(2) Uani 1 1 d . . .
H17A H 0.0363 0.2028 0.4246 0.064 Uiso 1 1 calc R . .
H17B H 0.0545 0.1430 0.4570 0.064 Uiso 1 1 calc R . .
C18 C 0.1371(6) 0.2463(5) 0.4626(2) 0.0471(19) Uani 1 1 d . . .
H18A H 0.1879 0.2408 0.4438 0.057 Uiso 1 1 calc R . .
H18B H 0.1189 0.3022 0.4638 0.057 Uiso 1 1 calc R . .
C19 C 0.1316(7) -0.0921(5) 0.6104(3) 0.052(2) Uani 1 1 d . . .
H19 H 0.0830 -0.0988 0.6283 0.062 Uiso 1 1 calc R . .
C20 C 0.1970(8) -0.1534(5) 0.6004(3) 0.062(3) Uani 1 1 d . . .
H20 H 0.1913 -0.2027 0.6118 0.075 Uiso 1 1 calc R . .
C21 C 0.2699(7) -0.1425(5) 0.5741(3) 0.058(3) Uani 1 1 d . . .
H21 H 0.3125 -0.1847 0.5686 0.070 Uiso 1 1 calc R . .
C22 C 0.2819(6) -0.0721(5) 0.5557(3) 0.051(2) Uani 1 1 d . . .
H22 H 0.3303 -0.0654 0.5376 0.062 Uiso 1 1 calc R . .
C23 C 0.2159(6) -0.0103(4) 0.5659(2) 0.0433(18) Uani 1 1 d . . .
C24 C 0.1437(6) -0.0212(4) 0.5920(2) 0.0412(17) Uani 1 1 d . . .
C25 C 0.1318(5) 0.1010(5) 0.5709(2) 0.0401(17) Uani 1 1 d . . .
H25 H 0.1104 0.1531 0.5674 0.048 Uiso 1 1 calc R . .
C26 C 0.2750(6) 0.1048(5) 0.5270(3) 0.053(2) Uani 1 1 d . . .
H26A H 0.3231 0.0652 0.5189 0.064 Uiso 1 1 calc R . .
H26B H 0.3120 0.1458 0.5399 0.064 Uiso 1 1 calc R . .
C27 C 0.2280(7) 0.1423(5) 0.4932(2) 0.0487(19) Uani 1 1 d . . .
H27A H 0.2791 0.1466 0.4745 0.058 Uiso 1 1 calc R . .
H27B H 0.1767 0.1065 0.4841 0.058 Uiso 1 1 calc R . .
C28 C -0.0476(7) 0.2837(5) 0.6126(2) 0.050(2) Uani 1 1 d . . .
C29 C -0.1272(6) 0.2847(5) 0.5867(2) 0.0476(19) Uani 1 1 d . . .
C30 C -0.1646(6) 0.2131(5) 0.5732(2) 0.0436(18) Uani 1 1 d . . .
C31 C -0.1283(6) 0.1403(4) 0.5862(2) 0.0450(19) Uani 1 1 d . . .
C32 C -0.0462(6) 0.1395(5) 0.6103(2) 0.0472(19) Uani 1 1 d . . .
C33 C -0.0083(7) 0.2114(6) 0.6247(3) 0.055(2) Uani 1 1 d . . .
C34 C 0.0025(8) 0.3610(6) 0.6236(3) 0.065(3) Uani 1 1 d . . .
H34A H -0.0427 0.4053 0.6194 0.078 Uiso 1 1 calc R . .
H34B H 0.0195 0.3597 0.6494 0.078 Uiso 1 1 calc R . .
C35 C -0.1690(9) 0.3640(5) 0.5724(3) 0.066(3) Uani 1 1 d . . .
H35A H -0.1373 0.4074 0.5850 0.100 Uiso 1 1 calc GR . .
H35B H -0.2400 0.3660 0.5766 0.100 Uiso 1 1 calc GR . .
H35C H -0.1560 0.3684 0.5467 0.100 Uiso 1 1 calc GR . .
C36 C -0.2332(6) 0.2151(6) 0.5405(3) 0.055(2) Uani 1 1 d . . .
H36A H -0.2654 0.1638 0.5373 0.066 Uiso 1 1 calc R . .
H36B H -0.2848 0.2551 0.5439 0.066 Uiso 1 1 calc R . .
C37 C -0.1755(8) 0.0620(5) 0.5746(3) 0.065(3) Uani 1 1 d . . .
H37A H -0.1237 0.0242 0.5691 0.098 Uiso 1 1 calc GR . .
H37B H -0.2163 0.0703 0.5533 0.098 Uiso 1 1 calc GR . .
H37C H -0.2162 0.0418 0.5942 0.098 Uiso 1 1 calc GR . .
C38 C 0.0038(7) 0.0620(6) 0.6197(3) 0.059(2) Uani 1 1 d . . .
H38A H -0.0433 0.0184 0.6169 0.071 Uiso 1 1 calc R . .
H38B H 0.0266 0.0629 0.6449 0.071 Uiso 1 1 calc R . .
C39 C 0.0775(9) 0.2111(8) 0.6528(3) 0.085(3) Uani 1 1 d . . .
H39A H 0.1391 0.1976 0.6408 0.128 Uiso 1 1 calc GR . .
H39B H 0.0636 0.1725 0.6715 0.128 Uiso 1 1 calc GR . .
H39C H 0.0835 0.2629 0.6637 0.128 Uiso 1 1 calc GR . .
N1 N 0.1963(5) 0.3683(4) 0.55552(17) 0.0407(14) Uani 1 1 d . . .
N2 N 0.0924(5) 0.3708(4) 0.6020(2) 0.0494(17) Uani 1 1 d . . .
N3 N -0.1716(5) 0.2346(4) 0.50761(19) 0.0458(16) Uani 1 1 d . . .
N4 N -0.0473(5) 0.2292(4) 0.46966(17) 0.0431(15) Uani 1 1 d . . .
N5 N 0.2066(5) 0.0668(4) 0.55292(18) 0.0402(14) Uani 1 1 d . . .
N6 N 0.0920(5) 0.0501(4) 0.59438(18) 0.0425(15) Uani 1 1 d . . .
N7 N 0.1821(5) 0.2226(4) 0.49851(17) 0.0385(13) Uani 1 1 d . . .
C1' C 0.8339(7) 0.6077(4) 0.6291(3) 0.052(2) Uani 1 1 d . . .
H1' H 0.8906 0.6126 0.6437 0.063 Uiso 1 1 calc R . .
C2' C 0.8358(8) 0.5711(5) 0.5951(3) 0.055(2) Uani 1 1 d . . .
H2' H 0.8961 0.5505 0.5866 0.066 Uiso 1 1 calc R . .
C3' C 0.7511(10) 0.5641(5) 0.5733(3) 0.068(3) Uani 1 1 d . . .
H3' H 0.7561 0.5373 0.5511 0.082 Uiso 1 1 calc R . .
C4' C 0.6608(8) 0.5950(5) 0.5834(2) 0.054(2) Uani 1 1 d . . .
H4' H 0.6047 0.5910 0.5683 0.064 Uiso 1 1 calc R . .
C5' C 0.6568(6) 0.6329(4) 0.6173(2) 0.0414(17) Uani 1 1 d . . .
C6' C 0.7390(6) 0.6372(4) 0.6398(2) 0.0389(16) Uani 1 1 d . . .
C7' C 0.6143(6) 0.6945(5) 0.6678(2) 0.0400(16) Uani 1 1 d . . .
H7' H 0.5764 0.7207 0.6854 0.048 Uiso 1 1 calc R . .
C8' C 0.7767(6) 0.6884(5) 0.7037(2) 0.0439(18) Uani 1 1 d . . .
H8'A H 0.8196 0.7336 0.6985 0.053 Uiso 1 1 calc R . .
H8'B H 0.8194 0.6421 0.7065 0.053 Uiso 1 1 calc R . .
C9' C 0.7229(6) 0.7034(4) 0.7396(2) 0.0382(16) Uani 1 1 d . . .
H9'A H 0.6709 0.6634 0.7421 0.046 Uiso 1 1 calc R . .
H9'B H 0.7706 0.6945 0.7592 0.046 Uiso 1 1 calc R . .
C10' C 0.6491(7) 1.1212(5) 0.6492(3) 0.054(2) Uani 1 1 d . . .
H10' H 0.6061 1.1302 0.6296 0.065 Uiso 1 1 calc R . .
C11' C 0.7210(9) 1.1748(5) 0.6587(3) 0.069(3) Uani 1 1 d . . .
H11' H 0.7273 1.2215 0.6452 0.083 Uiso 1 1 calc R . .
C12' C 0.7866(8) 1.1612(6) 0.6887(3) 0.071(3) Uani 1 1 d . . .
H12' H 0.8341 1.1996 0.6947 0.085 Uiso 1 1 calc R . .
C13' C 0.7813(7) 1.0922(5) 0.7090(3) 0.058(2) Uani 1 1 d . . .
H13' H 0.8247 1.0824 0.7284 0.069 Uiso 1 1 calc R . .
C14' C 0.7075(6) 1.0383(4) 0.6990(2) 0.0420(17) Uani 1 1 d . . .
C15' C 0.6430(6) 1.0521(4) 0.6704(2) 0.0449(18) Uani 1 1 d . . .
C16' C 0.6044(6) 0.9368(5) 0.6945(2) 0.0460(19) Uani 1 1 d . . .
H16' H 0.5724 0.8886 0.6989 0.055 Uiso 1 1 calc R . .
C17' C 0.7249(6) 0.9290(5) 0.7473(2) 0.0478(19) Uani 1 1 d . . .
H17C H 0.6758 0.9328 0.7668 0.057 Uiso 1 1 calc R . .
H17D H 0.7825 0.9606 0.7545 0.057 Uiso 1 1 calc R . .
C18' C 0.7572(5) 0.8431(4) 0.7438(2) 0.0385(16) Uani 1 1 d . . .
H18C H 0.7917 0.8369 0.7207 0.046 Uiso 1 1 calc R . .
H18D H 0.8052 0.8318 0.7631 0.046 Uiso 1 1 calc R . .
C19' C 0.4097(9) 0.8526(6) 0.8355(3) 0.065(3) Uani 1 1 d . . .
H19' H 0.4649 0.8386 0.8496 0.078 Uiso 1 1 calc R . .
C20' C 0.3368(11) 0.9035(7) 0.8479(3) 0.081(4) Uani 1 1 d . . .
H20' H 0.3430 0.9240 0.8714 0.097 Uiso 1 1 calc R . .
C21' C 0.2566(10) 0.9252(6) 0.8278(4) 0.085(4) Uani 1 1 d . . .
H21' H 0.2111 0.9609 0.8379 0.102 Uiso 1 1 calc R . .
C22' C 0.2385(8) 0.8971(6) 0.7926(3) 0.070(3) Uani 1 1 d . . .
H22' H 0.1825 0.9109 0.7789 0.084 Uiso 1 1 calc R . .
C23' C 0.3132(7) 0.8461(5) 0.7803(3) 0.054(2) Uani 1 1 d . . .
C24' C 0.3956(6) 0.8239(5) 0.8006(2) 0.0473(19) Uani 1 1 d . . .
C25' C 0.4017(6) 0.7603(5) 0.7486(2) 0.0476(19) Uani 1 1 d . . .
H25' H 0.4230 0.7256 0.7304 0.057 Uiso 1 1 calc R . .
C26' C 0.5445(6) 0.7290(5) 0.7903(2) 0.0428(17) Uani 1 1 d . . .
H26C H 0.5512 0.6799 0.7766 0.051 Uiso 1 1 calc R . .
H26D H 0.5415 0.7155 0.8161 0.051 Uiso 1 1 calc R . .
C27' C 0.6359(6) 0.7819(5) 0.7833(2) 0.0450(18) Uani 1 1 d . . .
H27C H 0.6183 0.8362 0.7897 0.054 Uiso 1 1 calc R . .
H27D H 0.6890 0.7653 0.7998 0.054 Uiso 1 1 calc R . .
C28' C 0.4309(6) 0.7587(5) 0.6374(2) 0.050(2) Uani 1 1 d . . .
C29' C 0.4764(6) 0.8317(5) 0.6291(2) 0.050(2) Uani 1 1 d . . .
C30' C 0.4407(7) 0.9001(5) 0.6473(2) 0.053(2) Uani 1 1 d . . .
C31' C 0.3663(7) 0.8960(5) 0.6729(3) 0.054(2) Uani 1 1 d . . .
C32' C 0.3222(6) 0.8213(5) 0.6807(2) 0.051(2) Uani 1 1 d . . .
C33' C 0.3524(6) 0.7531(5) 0.6626(2) 0.047(2) Uani 1 1 d . . .
C34' C 0.4767(7) 0.6818(6) 0.6218(3) 0.059(2) Uani 1 1 d . . .
H34C H 0.4363 0.6364 0.6290 0.071 Uiso 1 1 calc R . .
H34D H 0.4777 0.6844 0.5953 0.071 Uiso 1 1 calc R . .
C35' C 0.5583(9) 0.8353(7) 0.6010(3) 0.078(3) Uani 1 1 d . . .
H35D H 0.5433 0.8761 0.5834 0.118 Uiso 1 1 calc GR . .
H35E H 0.5632 0.7848 0.5888 0.118 Uiso 1 1 calc GR . .
H35F H 0.6208 0.8471 0.6128 0.118 Uiso 1 1 calc GR . .
C36' C 0.4950(8) 0.9795(6) 0.6412(3) 0.071(3) Uani 1 1 d . . .
H36C H 0.5214 0.9816 0.6165 0.085 Uiso 1 1 calc R . .
H36D H 0.4484 1.0233 0.6443 0.085 Uiso 1 1 calc R . .
C37' C 0.3289(11) 0.9702(7) 0.6923(3) 0.086(4) Uani 1 1 d . . .
H37D H 0.3728 1.0140 0.6870 0.128 Uiso 1 1 calc GR . .
H37E H 0.3279 0.9610 0.7182 0.128 Uiso 1 1 calc GR . .
H37F H 0.2625 0.9826 0.6839 0.128 Uiso 1 1 calc GR . .
C38' C 0.2535(7) 0.8129(7) 0.7143(3) 0.067(3) Uani 1 1 d . . .
H38C H 0.2116 0.8597 0.7170 0.080 Uiso 1 1 calc R . .
H38D H 0.2107 0.7665 0.7119 0.080 Uiso 1 1 calc R . .
C39' C 0.2990(7) 0.6745(6) 0.6688(3) 0.067(3) Uani 1 1 d . . .
H39D H 0.2780 0.6530 0.6457 0.101 Uiso 1 1 calc GR . .
H39E H 0.2414 0.6831 0.6840 0.101 Uiso 1 1 calc GR . .
H39F H 0.3437 0.6378 0.6806 0.101 Uiso 1 1 calc GR . .
N1' N 0.5803(5) 0.6718(4) 0.63588(18) 0.0439(15) Uani 1 1 d . . .
N2' N 0.7101(4) 0.6752(3) 0.67162(16) 0.0346(13) Uani 1 1 d . . .
N3' N 0.6813(5) 0.9640(3) 0.71368(17) 0.0388(14) Uani 1 1 d . . .
N4' N 0.5792(5) 0.9869(4) 0.66837(19) 0.0493(17) Uani 1 1 d . . .
N5' N 0.3203(5) 0.8042(5) 0.7460(2) 0.0534(18) Uani 1 1 d . . .
N6' N 0.4493(5) 0.7705(4) 0.77925(17) 0.0397(14) Uani 1 1 d . . .
N7' N 0.6763(4) 0.7821(3) 0.74571(16) 0.0334(12) Uani 1 1 d . . .
I1 I 0.0000 0.0000 0.5000 0.0713(3) Uani 1 2 d S T P
I1' I 0.98354(7) 0.46198(7) 0.28979(3) 0.1103(4) Uani 1 1 d . . .
I2 I 0.15583(6) 0.13573(4) 0.35907(2) 0.0742(2) Uani 1 1 d . . .
I2' I 0.5000 0.5000 0.5000 0.0884(4) Uani 1 2 d S T P
I3 I 0.54588(12) 0.02866(11) 0.53048(5) 0.0873(5) Uani 0.5 1 d . . .
I3' I 0.50394(4) 0.54702(3) 0.72213(2) 0.05229(19) Uani 1 1 d . . .
I4 I 0.0000 0.5000 0.5000 0.0582(2) Uani 1 2 d S T P
I4' I 0.63741(9) 0.80440(5) 0.38623(3) 0.1119(4) Uani 1 1 d . . .

loop_
_atom_site_aniso_label
_atom_site_aniso_U_11
_atom_site_aniso_U_22
_atom_site_aniso_U_33
_atom_site_aniso_U_23
_atom_site_aniso_U_13
_atom_site_aniso_U_12
C1 0.095(7) 0.040(4) 0.047(5) 0.006(4) -0.004(5) -0.013(5)
C2 0.105(9) 0.056(6) 0.060(7) 0.019(5) -0.036(6) -0.021(6)
C3 0.076(7) 0.054(5) 0.085(8) 0.023(5) -0.046(6) -0.014(5)
C4 0.052(5) 0.044(4) 0.069(6) 0.018(4) -0.014(4) 0.003(4)
C5 0.054(5) 0.030(3) 0.045(5) 0.009(3) -0.012(4) -0.002(3)
C6 0.065(5) 0.031(4) 0.039(4) 0.002(3) -0.003(4) -0.008(3)
C7 0.054(5) 0.046(4) 0.039(4) -0.008(3) 0.007(4) -0.014(4)
C8 0.054(5) 0.048(4) 0.038(4) -0.001(3) 0.010(4) -0.008(4)
C9 0.039(4) 0.051(4) 0.042(5) -0.004(4) 0.006(3) 0.003(3)
C10 0.099(8) 0.045(5) 0.053(6) 0.006(4) -0.029(5) -0.015(5)
C11 0.150(12) 0.043(5) 0.067(7) 0.016(5) -0.042(8) -0.004(6)
C12 0.104(9) 0.062(6) 0.072(8) 0.009(6) -0.015(7) 0.025(6)
C13 0.071(6) 0.048(5) 0.087(8) 0.000(5) -0.027(5) 0.022(5)
C14 0.057(5) 0.039(4) 0.053(5) -0.005(4) -0.015(4) 0.001(4)
C15 0.067(6) 0.035(4) 0.046(5) -0.002(3) -0.021(4) -0.001(4)
C16 0.043(4) 0.047(4) 0.047(5) 0.007(4) -0.005(4) 0.013(3)
C17 0.050(5) 0.076(6) 0.033(4) -0.007(4) 0.000(4) 0.003(4)
C18 0.050(5) 0.058(5) 0.033(4) 0.015(4) 0.000(3) -0.007(4)
C19 0.054(5) 0.047(4) 0.055(5) 0.013(4) -0.016(4) 0.000(4)
C20 0.082(7) 0.037(4) 0.067(6) 0.001(4) -0.043(6) -0.001(4)
C21 0.062(6) 0.040(4) 0.073(7) -0.008(4) -0.034(5) 0.014(4)
C22 0.049(5) 0.046(4) 0.058(5) -0.009(4) -0.017(4) 0.017(4)
C23 0.041(4) 0.041(4) 0.048(5) -0.001(3) -0.023(4) 0.006(3)
C24 0.042(4) 0.037(4) 0.045(5) 0.001(3) -0.014(3) 0.002(3)
C25 0.038(4) 0.041(4) 0.041(4) 0.006(3) -0.002(3) 0.005(3)
C26 0.035(4) 0.052(5) 0.073(6) 0.005(4) 0.009(4) 0.010(4)
C27 0.055(5) 0.046(4) 0.045(5) -0.004(4) 0.007(4) 0.008(4)
C28 0.054(5) 0.049(5) 0.048(5) -0.008(4) 0.024(4) -0.008(4)
C29 0.049(5) 0.039(4) 0.054(5) -0.002(4) 0.025(4) 0.002(3)
C30 0.040(4) 0.043(4) 0.048(5) -0.001(3) 0.014(3) -0.001(3)
C31 0.051(5) 0.034(4) 0.051(5) -0.005(3) 0.026(4) -0.002(3)
C32 0.049(5) 0.052(5) 0.041(5) 0.010(4) 0.022(4) 0.001(4)
C33 0.050(5) 0.066(6) 0.050(5) 0.004(4) 0.015(4) -0.002(4)
C34 0.064(6) 0.069(6) 0.063(6) -0.023(5) 0.028(5) -0.008(5)
C35 0.086(7) 0.042(5) 0.072(7) 0.000(4) 0.015(5) 0.011(5)
C36 0.036(4) 0.055(5) 0.075(7) 0.007(4) 0.011(4) 0.006(4)
C37 0.078(7) 0.037(4) 0.082(7) 0.007(4) 0.014(5) -0.009(4)
C38 0.059(5) 0.060(5) 0.057(6) 0.017(4) 0.016(4) 0.007(4)
C39 0.086(8) 0.090(8) 0.080(8) 0.008(7) -0.007(6) -0.016(7)
N1 0.044(4) 0.039(3) 0.039(4) -0.003(3) 0.004(3) -0.002(3)
N2 0.055(4) 0.044(4) 0.049(4) -0.010(3) 0.009(3) -0.010(3)
N3 0.044(4) 0.039(3) 0.054(4) -0.001(3) -0.001(3) 0.006(3)
N4 0.047(4) 0.050(4) 0.032(3) 0.003(3) -0.007(3) 0.000(3)
N5 0.039(3) 0.038(3) 0.044(4) 0.006(3) -0.009(3) 0.005(3)
N6 0.047(4) 0.038(3) 0.042(4) 0.011(3) -0.002(3) 0.003(3)
N7 0.040(3) 0.042(3) 0.034(3) -0.002(3) 0.002(3) 0.000(3)
C1' 0.061(5) 0.029(4) 0.067(6) 0.005(4) 0.022(4) 0.003(3)
C2' 0.084(7) 0.033(4) 0.049(5) -0.001(4) 0.029(5) 0.014(4)
C3' 0.142(11) 0.027(4) 0.036(5) 0.000(3) 0.029(6) 0.011(5)
C4' 0.084(6) 0.040(4) 0.037(5) 0.004(4) -0.003(4) 0.000(4)
C5' 0.064(5) 0.028(3) 0.032(4) 0.000(3) 0.001(3) 0.005(3)
C6' 0.055(5) 0.026(3) 0.036(4) 0.004(3) 0.012(3) 0.003(3)
C7' 0.037(4) 0.047(4) 0.035(4) -0.006(3) 0.003(3) 0.003(3)
C8' 0.039(4) 0.043(4) 0.050(5) -0.012(4) -0.004(3) 0.011(3)
C9' 0.047(4) 0.036(4) 0.032(4) 0.002(3) -0.009(3) 0.003(3)
C10' 0.061(5) 0.047(5) 0.055(6) 0.001(4) 0.020(4) 0.010(4)
C11' 0.091(8) 0.040(5) 0.076(7) 0.006(4) 0.050(6) 0.006(5)
C12' 0.062(6) 0.052(5) 0.097(9) -0.006(5) 0.033(6) -0.005(5)
C13' 0.062(5) 0.045(5) 0.067(6) -0.009(4) 0.017(5) -0.002(4)
C14' 0.042(4) 0.035(4) 0.049(5) -0.006(3) 0.015(3) 0.004(3)
C15' 0.054(5) 0.035(4) 0.046(5) 0.003(3) 0.015(4) 0.007(3)
C16' 0.051(5) 0.036(4) 0.051(5) -0.001(3) -0.008(4) -0.004(3)
C17' 0.051(5) 0.049(4) 0.044(5) -0.008(4) -0.010(4) 0.001(4)
C18' 0.035(4) 0.035(4) 0.046(4) 0.002(3) -0.001(3) -0.002(3)
C19' 0.087(7) 0.061(5) 0.048(5) -0.021(4) 0.030(5) -0.028(5)
C20' 0.104(9) 0.069(7) 0.071(8) -0.033(6) 0.047(7) -0.025(7)
C21' 0.071(7) 0.054(6) 0.129(12) -0.020(7) 0.055(8) -0.002(5)
C22' 0.065(6) 0.052(5) 0.092(8) -0.008(5) 0.047(6) 0.002(5)
C23' 0.050(5) 0.047(4) 0.064(6) -0.004(4) 0.018(4) -0.002(4)
C24' 0.049(5) 0.042(4) 0.052(5) -0.005(4) 0.019(4) -0.016(4)
C25' 0.037(4) 0.060(5) 0.045(5) -0.013(4) 0.011(3) 0.010(4)
C26' 0.040(4) 0.056(5) 0.033(4) -0.001(3) 0.003(3) 0.001(3)
C27' 0.041(4) 0.061(5) 0.033(4) -0.009(4) 0.002(3) -0.013(4)
C28' 0.047(5) 0.058(5) 0.045(5) -0.002(4) -0.021(4) 0.009(4)
C29' 0.050(5) 0.058(5) 0.041(5) 0.004(4) -0.013(4) 0.007(4)
C30' 0.063(5) 0.047(4) 0.049(5) 0.007(4) -0.030(4) -0.002(4)
C31' 0.056(5) 0.051(5) 0.054(5) -0.005(4) -0.030(4) 0.015(4)
C32' 0.043(4) 0.053(5) 0.056(5) -0.001(4) -0.019(4) 0.011(4)
C33' 0.043(4) 0.051(5) 0.048(5) 0.002(4) -0.018(4) 0.007(3)
C34' 0.054(5) 0.065(5) 0.058(6) -0.018(5) -0.022(4) 0.005(4)
C35' 0.076(7) 0.082(7) 0.077(8) 0.018(6) 0.001(6) 0.005(6)
C36' 0.085(7) 0.054(5) 0.074(7) 0.019(5) -0.039(6) -0.005(5)
C37' 0.115(10) 0.062(6) 0.079(8) -0.022(6) -0.030(7) 0.025(6)
C38' 0.041(5) 0.094(7) 0.065(6) -0.006(5) -0.006(4) 0.013(5)
C39' 0.048(5) 0.064(6) 0.090(8) -0.003(5) -0.019(5) -0.002(4)
N1' 0.051(4) 0.042(3) 0.039(4) -0.003(3) -0.002(3) 0.008(3)
N2' 0.038(3) 0.033(3) 0.032(3) 0.000(2) 0.006(2) 0.005(2)
N3' 0.044(3) 0.032(3) 0.041(4) -0.004(3) -0.002(3) 0.003(3)
N4' 0.061(4) 0.040(3) 0.047(4) 0.005(3) -0.014(3) 0.002(3)
N5' 0.044(4) 0.064(4) 0.053(4) -0.008(4) 0.007(3) 0.009(3)
N6' 0.039(3) 0.049(4) 0.031(3) -0.006(3) 0.009(3) -0.002(3)
N7' 0.034(3) 0.036(3) 0.030(3) -0.008(2) 0.002(2) 0.005(2)
I1 0.0711(6) 0.0584(5) 0.0844(7) -0.0096(5) -0.0072(5) -0.0047(4)
I1' 0.0766(6) 0.1217(8) 0.1325(9) -0.0016(6) -0.0321(5) 0.0299(5)
I2 0.0958(5) 0.0625(4) 0.0643(5) 0.0023(3) 0.0356(4) -0.0146(4)
I2' 0.0740(7) 0.1176(10) 0.0737(7) -0.0103(6) 0.0194(5) -0.0248(6)
I3 0.0572(8) 0.1097(12) 0.0951(12) 0.0056(9) 0.0198(8) 0.0166(8)
I3' 0.0513(3) 0.0488(3) 0.0568(4) -0.0036(2) -0.0029(3) -0.0100(2)
I4 0.0591(5) 0.0566(5) 0.0590(5) 0.0010(4) 0.0047(4) 0.0057(4)
I4' 0.1591(9) 0.0816(5) 0.0949(6) -0.0176(5) -0.0771(6) 0.0244(6)

loop_
_atom_type_symbol
_atom_type_description
_atom_type_scat_dispersion_real
_atom_type_scat_dispersion_imag
_atom_type_scat_source
C C 0.0033 0.0016 'International Tables Vol C Tables 4.2.6.8 and 6.1.1.4'
H H 0.0000 0.0000 'International Tables Vol C Tables 4.2.6.8 and 6.1.1.4'
I I -0.4742 1.8119 'International Tables Vol C Tables 4.2.6.8 and 6.1.1.4'
N N 0.0061 0.0033 'International Tables Vol C Tables 4.2.6.8 and 6.1.1.4'

loop_
_exptl_crystal_face_index_h
_exptl_crystal_face_index_k
_exptl_crystal_face_index_l
_exptl_crystal_face_perp_dist
-10 -20 -10 0.1135
-13 -3 36 0.0558
3 19 30 0.1027
13 2 -36 0.0527
14 -13 19 0.0605
6 19 27 0.1101
-1 7 -49 0.0886
-17 10 6 0.0585
-7 -7 45 0.0578
2 -19 -32 0.1038
-14 3 -34 0.0932

loop_
_geom_angle_atom_site_label_1
_geom_angle_atom_site_label_2
_geom_angle_atom_site_label_3
_geom_angle
C2 C1 H1 122.6
C6 C1 H1 122.6
C6 C1 C2 114.7(10)
C1 C2 H2 118.8
C3 C2 C1 122.4(10)
C3 C2 H2 118.8
C2 C3 H3 118.9
C2 C3 C4 122.2(10)
C4 C3 H3 118.9
C3 C4 H4 122.1
C3 C4 C5 115.8(10)
C5 C4 H4 122.1
C6 C5 C4 120.9(8)
C6 C5 N1 107.9(7)
N1 C5 C4 131.2(8)
C1 C6 N2 129.7(8)
C5 C6 C1 124.0(8)
C5 C6 N2 106.2(7)
N1 C7 H7 124.0
N1 C7 N2 111.9(7)
N2 C7 H7 124.1
H8A C8 H8B 107.5
C9 C8 H8A 108.5
C9 C8 H8B 108.5
N1 C8 H8A 108.5
N1 C8 H8B 108.5
N1 C8 C9 115.0(7)
C8 C9 H9A 108.5
C8 C9 H9B 108.5
H9A C9 H9B 107.5
N7 C9 C8 115.2(7)
N7 C9 H9A 108.5
N7 C9 H9B 108.5
C11 C10 H10 124.0
C15 C10 H10 124.0
C15 C10 C11 112.0(11)
C10 C11 H11 118.0
C12 C11 C10 124.0(10)
C12 C11 H11 118.0
C11 C12 H12 119.1
C13 C12 C11 121.7(11)
C13 C12 H12 119.1
C12 C13 H13 121.1
C12 C13 C14 117.8(12)
C14 C13 H13 121.1
C15 C14 C13 121.1(9)
C15 C14 N3 106.4(7)
N3 C14 C13 132.5(10)
C14 C15 C10 123.2(9)
C14 C15 N4 106.9(7)
N4 C15 C10 129.9(9)
N3 C16 H16 124.8
N4 C16 H16 124.8
N4 C16 N3 110.5(7)
H17A C17 H17B 108.1
C18 C17 H17A 109.5
C18 C17 H17B 109.5
N4 C17 H17A 109.5
N4 C17 H17B 109.5
N4 C17 C18 110.8(7)
C17 C18 H18A 108.4
C17 C18 H18B 108.4
H18A C18 H18B 107.5
N7 C18 C17 115.3(6)
N7 C18 H18A 108.4
N7 C18 H18B 108.4
C20 C19 H19 122.1
C24 C19 H19 122.1
C24 C19 C20 115.8(9)
C19 C20 H20 119.2
C21 C20 C19 121.7(8)
C21 C20 H20 119.2
C20 C21 H21 118.7
C22 C21 C20 122.6(9)
C22 C21 H21 118.7
C21 C22 H22 122.2
C21 C22 C23 115.5(9)
C23 C22 H22 122.2
C24 C23 C22 121.8(8)
C24 C23 N5 107.4(7)
N5 C23 C22 130.8(9)
C19 C24 N6 131.1(8)
C23 C24 C19 122.6(8)
C23 C24 N6 106.3(7)
N5 C25 H25 124.9
N6 C25 H25 124.9
N6 C25 N5 110.2(7)
H26A C26 H26B 107.3
C27 C26 H26A 108.1
C27 C26 H26B 108.1
N5 C26 H26A 108.1
N5 C26 H26B 108.1
N5 C26 C27 116.7(7)
C26 C27 H27A 108.3
C26 C27 H27B 108.3
H27A C27 H27B 107.4
N7 C27 C26 116.0(7)
N7 C27 H27A 108.3
N7 C27 H27B 108.3
C29 C28 C34 119.7(8)
C33 C28 C29 120.2(8)
C33 C28 C34 119.7(9)
C28 C29 C35 120.5(8)
C30 C29 C28 119.5(8)
C30 C29 C35 119.9(8)
C29 C30 C31 120.8(8)
C29 C30 C36 118.6(8)
C31 C30 C36 119.9(7)
C30 C31 C32 119.4(7)
C30 C31 C37 121.4(8)
C32 C31 C37 119.2(8)
C31 C32 C33 120.4(8)
C31 C32 C38 119.9(8)
C33 C32 C38 119.7(8)
C28 C33 C32 119.4(8)
C28 C33 C39 119.7(9)
C32 C33 C39 120.9(9)
C28 C34 H34A 110.0
C28 C34 H34B 110.0
H34A C34 H34B 108.3
N2 C34 C28 108.6(7)
N2 C34 H34A 110.0
N2 C34 H34B 110.0
C29 C35 H35A 109.5
C29 C35 H35B 109.5
C29 C35 H35C 109.5
H35A C35 H35B 109.5
H35A C35 H35C 109.5
H35B C35 H35C 109.5
C30 C36 H36A 110.1
C30 C36 H36B 110.1
H36A C36 H36B 108.4
N3 C36 C30 108.1(6)
N3 C36 H36A 110.1
N3 C36 H36B 110.1
C31 C37 H37A 109.5
C31 C37 H37B 109.5
C31 C37 H37C 109.5
H37A C37 H37B 109.5
H37A C37 H37C 109.5
H37B C37 H37C 109.5
C32 C38 H38A 110.0
C32 C38 H38B 110.0
C32 C38 N6 108.6(7)
H38A C38 H38B 108.3
N6 C38 H38A 110.0
N6 C38 H38B 110.0
C33 C39 H39A 109.5
C33 C39 H39B 109.5
C33 C39 H39C 109.5
H39A C39 H39B 109.5
H39A C39 H39C 109.5
H39B C39 H39C 109.5
C5 N1 C8 126.0(7)
C7 N1 C5 108.0(7)
C7 N1 C8 125.6(7)
C6 N2 C34 126.9(7)
C7 N2 C6 105.9(7)
C7 N2 C34 127.1(8)
C14 N3 C36 127.4(7)
C16 N3 C14 108.9(7)
C16 N3 C36 123.7(7)
C15 N4 C17 127.4(7)
C16 N4 C15 107.3(7)
C16 N4 C17 124.9(7)
C23 N5 C26 125.0(7)
C25 N5 C23 107.7(7)
C25 N5 C26 127.0(6)
C24 N6 C38 122.8(7)
C25 N6 C24 108.4(7)
C25 N6 C38 128.8(7)
C9 N7 C18 107.2(6)
C9 N7 C27 107.4(6)
C27 N7 C18 106.9(6)
C2' C1' H1' 122.6
C2' C1' C6' 114.9(9)
C6' C1' H1' 122.6
C1' C2' H2' 118.8
C1' C2' C3' 122.5(9)
C3' C2' H2' 118.8
C2' C3' H3' 118.9
C4' C3' C2' 122.2(8)
C4' C3' H3' 118.9
C3' C4' H4' 121.7
C3' C4' C5' 116.6(9)
C5' C4' H4' 121.7
C6' C5' C4' 121.7(8)
C6' C5' N1' 105.6(6)
N1' C5' C4' 132.8(8)
C5' C6' C1' 122.0(8)
C5' C6' N2' 107.8(7)
N2' C6' C1' 130.1(8)
N1' C7' H7' 124.6
N1' C7' N2' 110.8(7)
N2' C7' H7' 124.6
H8'A C8' H8'B 107.5
C9' C8' H8'A 108.5
C9' C8' H8'B 108.5
N2' C8' H8'A 108.5
N2' C8' H8'B 108.5
N2' C8' C9' 115.1(6)
C8' C9' H9'A 107.7
C8' C9' H9'B 107.7
H9'A C9' H9'B 107.1
N7' C9' C8' 118.6(6)
N7' C9' H9'A 107.7
N7' C9' H9'B 107.7
C11' C10' H10' 121.6
C11' C10' C15' 116.8(10)
C15' C10' H10' 121.6
C10' C11' H11' 119.2
C10' C11' C12' 121.7(9)
C12' C11' H11' 119.2
C11' C12' H12' 119.4
C13' C12' C11' 121.2(10)
C13' C12' H12' 119.4
C12' C13' H13' 121.8
C12' C13' C14' 116.4(10)
C14' C13' H13' 121.8
C13' C14' N3' 131.1(8)
C15' C14' C13' 122.3(8)
C15' C14' N3' 106.6(7)
C14' C15' C10' 121.6(8)
C14' C15' N4' 106.9(7)
N4' C15' C10' 131.4(8)
N3' C16' H16' 124.4
N4' C16' H16' 124.4
N4' C16' N3' 111.2(7)
H17C C17' H17D 107.5
C18' C17' H17C 108.6
C18' C17' H17D 108.6
N3' C17' H17C 108.6
N3' C17' H17D 108.6
N3' C17' C18' 114.8(6)
C17' C18' H18C 108.2
C17' C18' H18D 108.2
H18C C18' H18D 107.3
N7' C18' C17' 116.5(6)
N7' C18' H18C 108.2
N7' C18' H18D 108.2
C20' C19' H19' 122.3
C20' C19' C24' 115.4(11)
C24' C19' H19' 122.3
C19' C20' H20' 118.3
C21' C20' C19' 123.4(11)
C21' C20' H20' 118.3
C20' C21' H21' 118.3
C20' C21' C22' 123.3(10)
C22' C21' H21' 118.3
C21' C22' H22' 123.7
C23' C22' C21' 112.7(11)
C23' C22' H22' 123.7
C22' C23' N5' 129.1(10)
C24' C23' C22' 124.3(10)
C24' C23' N5' 106.5(7)
C19' C24' C23' 120.9(9)
C19' C24' N6' 132.7(9)
C23' C24' N6' 106.4(7)
N5' C25' H25' 123.5
N6' C25' H25' 123.5
N6' C25' N5' 113.1(7)
H26C C26' H26D 108.0
C27' C26' H26C 109.4
C27' C26' H26D 109.4
N6' C26' H26C 109.4
N6' C26' H26D 109.4
N6' C26' C27' 111.0(7)
C26' C27' H27C 108.1
C26' C27' H27D 108.1
H27C C27' H27D 107.3
N7' C27' C26' 116.6(6)
N7' C27' H27C 108.1
N7' C27' H27D 108.1
C29' C28' C34' 118.8(9)
C33' C28' C29' 121.8(8)
C33' C28' C34' 119.1(8)
C28' C29' C30' 117.6(8)
C28' C29' C35' 119.9(9)
C30' C29' C35' 122.5(9)
C29' C30' C36' 118.7(10)
C31' C30' C29' 121.9(8)
C31' C30' C36' 119.1(9)
C30' C31' C32' 119.0(8)
C30' C31' C37' 121.2(10)
C32' C31' C37' 119.8(10)
C31' C32' C38' 119.3(9)
C33' C32' C31' 121.1(9)
C33' C32' C38' 118.7(9)
C28' C33' C39' 120.7(8)
C32' C33' C28' 118.6(8)
C32' C33' C39' 120.7(9)
C28' C34' H34C 109.7
C28' C34' H34D 109.7
H34C C34' H34D 108.2
N1' C34' C28' 109.7(6)
N1' C34' H34C 109.7
N1' C34' H34D 109.7
C29' C35' H35D 109.5
C29' C35' H35E 109.5
C29' C35' H35F 109.5
H35D C35' H35E 109.5
H35D C35' H35F 109.5
H35E C35' H35F 109.5
C30' C36' H36C 109.8
C30' C36' H36D 109.8
H36C C36' H36D 108.3
N4' C36' C30' 109.2(7)
N4' C36' H36C 109.8
N4' C36' H36D 109.8
C31' C37' H37D 109.5
C31' C37' H37E 109.5
C31' C37' H37F 109.5
H37D C37' H37E 109.5
H37D C37' H37F 109.5
H37E C37' H37F 109.5
C32' C38' H38C 110.5
C32' C38' H38D 110.5
H38C C38' H38D 108.7
N5' C38' C32' 106.2(7)
N5' C38' H38C 110.5
N5' C38' H38D 110.5
C33' C39' H39D 109.5
C33' C39' H39E 109.5
C33' C39' H39F 109.5
H39D C39' H39E 109.5
H39D C39' H39F 109.5
H39E C39' H39F 109.5
C5' N1' C34' 124.6(7)
C7' N1' C5' 108.7(6)
C7' N1' C34' 126.7(7)
C6' N2' C8' 124.4(6)
C7' N2' C6' 107.1(6)
C7' N2' C8' 128.5(6)
C14' N3' C17' 125.0(7)
C16' N3' C14' 107.3(7)
C16' N3' C17' 127.3(7)
C15' N4' C36' 123.9(7)
C16' N4' C15' 108.0(7)
C16' N4' C36' 128.1(7)
C23' N5' C38' 126.7(8)
C25' N5' C23' 105.4(7)
C25' N5' C38' 127.8(8)
C24' N6' C26' 125.7(7)
C25' N6' C24' 108.6(7)
C25' N6' C26' 125.7(6)
C9' N7' C18' 107.6(5)
C9' N7' C27' 107.0(6)
C27' N7' C18' 108.0(6)

loop_
_geom_bond_atom_site_label_1
_geom_bond_atom_site_label_2
_geom_bond_distance
_geom_bond_site_symmetry_2
C1 H1 0.9300 .
C1 C2 1.393(16) .
C1 C6 1.384(12) .
C2 H2 0.9300 .
C2 C3 1.371(18) .
C3 H3 0.9300 .
C3 C4 1.392(14) .
C4 H4 0.9300 .
C4 C5 1.398(12) .
C5 C6 1.366(12) .
C5 N1 1.381(10) .
C6 N2 1.442(11) .
C7 H7 0.9300 .
C7 N1 1.321(10) .
C7 N2 1.327(10) .
C8 H8A 0.9700 .
C8 H8B 0.9700 .
C8 C9 1.510(11) .
C8 N1 1.468(10) .
C9 H9A 0.9700 .
C9 H9B 0.9700 .
C9 N7 1.484(10) .
C10 H10 0.9300 .
C10 C11 1.423(17) .
C10 C15 1.411(13) .
C11 H11 0.9300 .
C11 C12 1.358(19) .
C12 H12 0.9300 .
C12 C13 1.340(16) .
C13 H13 0.9300 .
C13 C14 1.387(12) .
C14 C15 1.370(13) .
C14 N3 1.376(11) .
C15 N4 1.407(10) .
C16 H16 0.9300 .
C16 N3 1.324(10) .
C16 N4 1.314(11) .
C17 H17A 0.9700 .
C17 H17B 0.9700 .
C17 C18 1.528(12) .
C17 N4 1.499(11) .
C18 H18A 0.9700 .
C18 H18B 0.9700 .
C18 N7 1.498(9) .
C19 H19 0.9300 .
C19 C20 1.399(13) .
C19 C24 1.377(11) .
C20 H20 0.9300 .
C20 C21 1.382(15) .
C21 H21 0.9300 .
C21 C22 1.371(13) .
C22 H22 0.9300 .
C22 C23 1.411(11) .
C23 C24 1.370(12) .
C23 N5 1.384(10) .
C24 N6 1.385(10) .
C25 H25 0.9300 .
C25 N5 1.327(10) .
C25 N6 1.323(10) .
C26 H26A 0.9700 .
C26 H26B 0.9700 .
C26 C27 1.520(12) .
C26 N5 1.464(11) .
C27 H27A 0.9700 .
C27 H27B 0.9700 .
C27 N7 1.494(10) .
C28 C29 1.422(13) .
C28 C33 1.394(13) .
C28 C34 1.514(12) .
C29 C30 1.392(11) .
C29 C35 1.536(12) .
C30 C31 1.397(11) .
C30 C36 1.507(12) .
C31 C32 1.405(13) .
C31 C37 1.519(12) .
C32 C33 1.411(13) .
C32 C38 1.503(12) .
C33 C39 1.537(15) .
C34 H34A 0.9700 .
C34 H34B 0.9700 .
C34 N2 1.447(11) .
C35 H35A 0.9600 .
C35 H35B 0.9600 .
C35 H35C 0.9600 .
C36 H36A 0.9700 .
C36 H36B 0.9700 .
C36 N3 1.493(11) .
C37 H37A 0.9600 .
C37 H37B 0.9600 .
C37 H37C 0.9600 .
C38 H38A 0.9700 .
C38 H38B 0.9700 .
C38 N6 1.512(11) .
C39 H39A 0.9600 .
C39 H39B 0.9600 .
C39 H39C 0.9601 .
C1' H1' 0.9300 .
C1' C2' 1.385(13) .
C1' C6' 1.416(11) .
C2' H2' 0.9300 .
C2' C3' 1.387(16) .
C3' H3' 0.9300 .
C3' C4' 1.364(15) .
C4' H4' 0.9300 .
C4' C5' 1.395(11) .
C5' C6' 1.373(11) .
C5' N1' 1.390(10) .
C6' N2' 1.383(9) .
C7' H7' 0.9300 .
C7' N1' 1.308(10) .
C7' N2' 1.327(9) .
C8' H8'A 0.9700 .
C8' H8'B 0.9700 .
C8' C9' 1.521(11) .
C8' N2' 1.486(9) .
C9' H9'A 0.9700 .
C9' H9'B 0.9700 .
C9' N7' 1.477(9) .
C10' H10' 0.9300 .
C10' C11' 1.359(15) .
C10' C15' 1.397(12) .
C11' H11' 0.9300 .
C11' C12' 1.420(17) .
C12' H12' 0.9300 .
C12' C13' 1.378(14) .
C13' H13' 0.9300 .
C13' C14' 1.387(12) .
C14' C15' 1.374(12) .
C14' N3' 1.402(10) .
C15' N4' 1.389(11) .
C16' H16' 0.9300 .
C16' N3' 1.325(10) .
C16' N4' 1.315(10) .
C17' H17C 0.9700 .
C17' H17D 0.9700 .
C17' C18' 1.512(11) .
C17' N3' 1.482(10) .
C18' H18C 0.9700 .
C18' H18D 0.9700 .
C18' N7' 1.490(9) .
C19' H19' 0.9300 .
C19' C20' 1.374(16) .
C19' C24' 1.374(12) .
C20' H20' 0.9300 .
C20' C21' 1.348(19) .
C21' H21' 0.9300 .
C21' C22' 1.390(18) .
C22' H22' 0.9300 .
C22' C23' 1.390(12) .
C23' C24' 1.379(13) .
C23' N5' 1.440(12) .
C24' N6' 1.388(10) .
C25' H25' 0.9300 .
C25' N5' 1.317(10) .
C25' N6' 1.297(10) .
C26' H26C 0.9700 .
C26' H26D 0.9700 .
C26' C27' 1.531(11) .
C26' N6' 1.506(10) .
C27' H27C 0.9700 .
C27' H27D 0.9700 .
C27' N7' 1.478(10) .
C28' C29' 1.402(13) .
C28' C33' 1.398(13) .
C28' C34' 1.538(12) .
C29' C30' 1.409(13) .
C29' C35' 1.504(15) .
C30' C31' 1.367(14) .
C30' C36' 1.535(13) .
C31' C32' 1.415(13) .
C31' C37' 1.519(13) .
C32' C33' 1.383(12) .
C32' C38' 1.543(14) .
C33' C39' 1.516(13) .
C34' H34C 0.9700 .
C34' H34D 0.9700 .
C34' N1' 1.483(10) .
C35' H35D 0.9600 .
C35' H35E 0.9600 .
C35' H35F 0.9600 .
C36' H36C 0.9700 .
C36' H36D 0.9700 .
C36' N4' 1.504(11) .
C37' H37D 0.9600 .
C37' H37E 0.9600 .
C37' H37F 0.9600 .
C38' H38C 0.9700 .
C38' H38D 0.9700 .
C38' N5' 1.467(11) .
C39' H39D 0.9600 .
C39' H39E 0.9600 .
C39' H39F 0.9600 .
I3 I3 2.718(4) 3_656

loop_
_geom_torsion_atom_site_label_1
_geom_torsion_atom_site_label_2
_geom_torsion_atom_site_label_3
_geom_torsion_atom_site_label_4
_geom_torsion
C1 C2 C3 C4 0.3(15)
C1 C6 N2 C7 176.2(8)
C1 C6 N2 C34 -4.6(14)
C2 C1 C6 C5 -2.3(13)
C2 C1 C6 N2 -177.7(8)
C2 C3 C4 C5 -0.2(13)
C3 C4 C5 C6 -1.2(11)
C3 C4 C5 N1 178.1(8)
C4 C5 C6 C1 2.6(12)
C4 C5 C6 N2 178.9(7)
C4 C5 N1 C7 -178.6(8)
C4 C5 N1 C8 -4.5(13)
C5 C6 N2 C7 0.2(9)
C5 C6 N2 C34 179.4(8)
C6 C1 C2 C3 0.9(14)
C6 C5 N1 C7 0.7(8)
C6 C5 N1 C8 174.9(7)
C8 C9 N7 C18 73.6(8)
C8 C9 N7 C27 -171.9(7)
C9 C8 N1 C5 101.8(9)
C9 C8 N1 C7 -85.1(10)
C10 C11 C12 C13 -2.7(19)
C10 C15 N4 C16 -178.6(8)
C10 C15 N4 C17 -5.2(13)
C11 C10 C15 C14 -2.2(12)
C11 C10 C15 N4 177.7(8)
C11 C12 C13 C14 0.4(17)
C12 C13 C14 C15 0.8(14)
C12 C13 C14 N3 -178.8(10)
C13 C14 C15 C10 0.3(13)
C13 C14 C15 N4 -179.6(8)
C13 C14 N3 C16 178.3(9)
C13 C14 N3 C36 -2.0(14)
C14 C15 N4 C16 1.3(9)
C14 C15 N4 C17 174.7(7)
C15 C10 C11 C12 3.4(15)
C15 C14 N3 C16 -1.3(9)
C15 C14 N3 C36 178.4(8)
C17 C18 N7 C9 -175.5(7)
C17 C18 N7 C27 69.6(9)
C18 C17 N4 C15 89.7(9)
C18 C17 N4 C16 -98.0(9)
C19 C20 C21 C22 -1.1(13)
C19 C24 N6 C25 -179.9(8)
C19 C24 N6 C38 -1.4(13)
C20 C19 C24 C23 -0.9(11)
C20 C19 C24 N6 178.8(8)
C20 C21 C22 C23 1.2(12)
C21 C22 C23 C24 -1.2(11)
C21 C22 C23 N5 -179.3(7)
C22 C23 C24 C19 1.2(12)
C22 C23 C24 N6 -178.6(7)
C22 C23 N5 C25 178.7(8)
C22 C23 N5 C26 -7.3(12)
C23 C24 N6 C25 -0.1(8)
C23 C24 N6 C38 178.4(7)
C24 C19 C20 C21 0.9(12)
C24 C23 N5 C25 0.4(8)
C24 C23 N5 C26 174.4(7)
C26 C27 N7 C9 67.5(9)
C26 C27 N7 C18 -177.7(7)
C27 C26 N5 C23 127.4(8)
C27 C26 N5 C25 -59.8(11)
C28 C29 C30 C31 3.2(11)
C28 C29 C30 C36 -167.6(7)
C28 C34 N2 C6 -139.8(8)
C28 C34 N2 C7 39.2(13)
C29 C28 C33 C32 1.8(12)
C29 C28 C33 C39 -179.8(9)
C29 C28 C34 N2 -96.6(10)
C29 C30 C31 C32 -6.6(11)
C29 C30 C31 C37 173.7(8)
C29 C30 C36 N3 72.5(9)
C30 C31 C32 C33 7.5(11)
C30 C31 C32 C38 -170.3(7)
C30 C36 N3 C14 -130.1(8)
C30 C36 N3 C16 49.5(11)
C31 C30 C36 N3 -98.3(8)
C31 C32 C33 C28 -5.2(12)
C31 C32 C33 C39 176.5(9)
C31 C32 C38 N6 94.5(9)
C32 C38 N6 C24 -169.2(7)
C32 C38 N6 C25 9.0(13)
C33 C28 C29 C30 -0.8(12)
C33 C28 C29 C35 -178.3(8)
C33 C28 C34 N2 76.1(11)
C33 C32 C38 N6 -83.3(10)
C34 C28 C29 C30 171.9(7)
C34 C28 C29 C35 -5.5(12)
C34 C28 C33 C32 -170.9(8)
C34 C28 C33 C39 7.4(12)
C35 C29 C30 C31 -179.3(8)
C35 C29 C30 C36 9.9(11)
C36 C30 C31 C32 164.1(7)
C36 C30 C31 C37 -15.6(11)
C37 C31 C32 C33 -172.7(8)
C37 C31 C32 C38 9.4(11)
C38 C32 C33 C28 172.7(8)
C38 C32 C33 C39 -5.7(12)
N1 C5 C6 C1 -176.8(7)
N1 C5 C6 N2 -0.5(8)
N1 C7 N2 C6 0.3(9)
N1 C7 N2 C34 -178.9(8)
N1 C8 C9 N7 76.6(9)
N2 C7 N1 C5 -0.6(9)
N2 C7 N1 C8 -174.8(7)
N3 C14 C15 C10 179.9(7)
N3 C14 C15 N4 0.0(8)
N3 C16 N4 C15 -2.1(9)
N3 C16 N4 C17 -175.7(7)
N4 C16 N3 C14 2.1(9)
N4 C16 N3 C36 -177.5(7)
N4 C17 C18 N7 80.8(9)
N5 C23 C24 C19 179.6(7)
N5 C23 C24 N6 -0.2(8)
N5 C25 N6 C24 0.3(9)
N5 C25 N6 C38 -178.0(8)
N5 C26 C27 N7 79.7(10)
N6 C25 N5 C23 -0.5(8)
N6 C25 N5 C26 -174.3(7)
C1' C2' C3' C4' 2.1(13)
C1' C6' N2' C7' 177.0(7)
C1' C6' N2' C8' -4.5(12)
C2' C1' C6' C5' -3.1(11)
C2' C1' C6' N2' 178.8(7)
C2' C3' C4' C5' -1.4(12)
C3' C4' C5' C6' -1.5(11)
C3' C4' C5' N1' 178.7(8)
C4' C5' C6' C1' 3.9(11)
C4' C5' C6' N2' -177.6(7)
C4' C5' N1' C7' 177.5(8)
C4' C5' N1' C34' -0.1(13)
C5' C6' N2' C7' -1.3(8)
C5' C6' N2' C8' 177.2(7)
C6' C1' C2' C3' 0.1(12)
C6' C5' N1' C7' -2.3(8)
C6' C5' N1' C34' -179.9(8)
C8' C9' N7' C18' -60.4(8)
C8' C9' N7' C27' -176.3(6)
C9' C8' N2' C6' -159.0(6)
C9' C8' N2' C7' 19.2(11)
C10' C11' C12' C13' 1.2(15)
C10' C15' N4' C16' 179.5(9)
C10' C15' N4' C36' -2.2(15)
C11' C10' C15' C14' -1.1(12)
C11' C10' C15' N4' 179.5(8)
C11' C12' C13' C14' -1.2(14)
C12' C13' C14' C15' 0.1(12)
C12' C13' C14' N3' -179.5(8)
C13' C14' C15' C10' 1.1(12)
C13' C14' C15' N4' -179.4(7)
C13' C14' N3' C16' 179.1(9)
C13' C14' N3' C17' 6.1(13)
C14' C15' N4' C16' 0.0(9)
C14' C15' N4' C36' 178.3(9)
C15' C10' C11' C12' 0.0(13)
C15' C14' N3' C16' -0.5(9)
C15' C14' N3' C17' -173.6(7)
C17' C18' N7' C9' 176.8(6)
C17' C18' N7' C27' -68.0(8)
C18' C17' N3' C14' -132.7(8)
C18' C17' N3' C16' 55.6(11)
C19' C20' C21' C22' 1.4(18)
C19' C24' N6' C25' 177.0(9)
C19' C24' N6' C26' -0.8(13)
C20' C19' C24' C23' 0.2(12)
C20' C19' C24' N6' -177.6(9)
C20' C21' C22' C23' -1.6(15)
C21' C22' C23' C24' 1.3(13)
C21' C22' C23' N5' 178.7(9)
C22' C23' C24' C19' -0.7(13)
C22' C23' C24' N6' 177.6(8)
C22' C23' N5' C25' -176.3(9)
C22' C23' N5' C38' 7.0(15)
C23' C24' N6' C25' -1.1(9)
C23' C24' N6' C26' -178.9(7)
C24' C19' C20' C21' -0.6(15)
C24' C23' N5' C25' 1.4(9)
C24' C23' N5' C38' -175.3(9)
C26' C27' N7' C9' -70.2(8)
C26' C27' N7' C18' 174.2(6)
C27' C26' N6' C24' -84.1(9)
C27' C26' N6' C25' 98.5(9)
C28' C29' C30' C31' 1.7(11)
C28' C29' C30' C36' 174.8(7)
C28' C34' N1' C5' -150.8(8)
C28' C34' N1' C7' 32.1(13)
C29' C28' C33' C32' -2.7(11)
C29' C28' C33' C39' 175.0(7)
C29' C28' C34' N1' 61.6(10)
C29' C30' C31' C32' -1.6(11)
C29' C30' C31' C37' 179.8(8)
C29' C30' C36' N4' -87.8(11)
C30' C31' C32' C33' -0.7(11)
C30' C31' C32' C38' 168.2(7)
C30' C36' N4' C15' -179.7(8)
C30' C36' N4' C16' -1.8(15)
C31' C30' C36' N4' 85.4(10)
C31' C32' C33' C28' 2.8(11)
C31' C32' C33' C39' -174.9(7)
C31' C32' C38' N5' -80.3(10)
C32' C38' N5' C23' 132.8(9)
C32' C38' N5' C25' -43.2(13)
C33' C28' C29' C30' 0.5(11)
C33' C28' C29' C35' -178.0(8)
C33' C28' C34' N1' -111.4(9)
C33' C32' C38' N5' 89.0(10)
C34' C28' C29' C30' -172.3(7)
C34' C28' C29' C35' 9.2(11)
C34' C28' C33' C32' 170.1(7)
C34' C28' C33' C39' -12.2(11)
C35' C29' C30' C31' -179.8(8)
C35' C29' C30' C36' -6.8(12)
C36' C30' C31' C32' -174.7(7)
C36' C30' C31' C37' 6.8(12)
C37' C31' C32' C33' 177.9(8)
C37' C31' C32' C38' -13.2(11)
C38' C32' C33' C28' -166.2(7)
C38' C32' C33' C39' 16.1(11)
N1' C5' C6' C1' -176.3(7)
N1' C5' C6' N2' 2.2(8)
N1' C7' N2' C6' -0.2(9)
N1' C7' N2' C8' -178.6(7)
N2' C7' N1' C5' 1.6(9)
N2' C7' N1' C34' 179.1(8)
N2' C8' C9' N7' -75.2(9)
N3' C14' C15' C10' -179.3(7)
N3' C14' C15' N4' 0.3(9)
N3' C16' N4' C15' -0.4(10)
N3' C16' N4' C36' -178.5(9)
N3' C17' C18' N7' -78.7(9)
N4' C16' N3' C14' 0.6(9)
N4' C16' N3' C17' 173.4(7)
N5' C23' C24' C19' -178.6(7)
N5' C23' C24' N6' -0.2(9)
N5' C25' N6' C24' 2.2(10)
N5' C25' N6' C26' 179.9(7)
N6' C25' N5' C23' -2.2(10)
N6' C25' N5' C38' 174.4(9)
N6' C26' C27' N7' -82.9(9)

loop_
_exptl_oxdiff_crystal_face_indexfrac_h
_exptl_oxdiff_crystal_face_indexfrac_k
_exptl_oxdiff_crystal_face_indexfrac_l
_exptl_oxdiff_crystal_face_x
_exptl_oxdiff_crystal_face_y
_exptl_oxdiff_crystal_face_z
-9.7445 -19.7614 -9.5499 -0.1901 0.3506 0.9170
-13.4499 -2.6638 35.6434 -0.4763 0.8767 -0.0677
2.7258 19.0824 29.5605 -0.0646 0.1183 -0.9909
13.2491 1.9669 -36.4150 0.4749 -0.8741 0.1023
14.0037 -13.1748 19.0302 0.9538 0.2827 0.1013
5.5676 19.0238 26.5865 0.0625 0.0188 -0.9979
-1.0132 7.0052 -48.9953 -0.3385 -0.9088 0.2308
-16.9961 10.0009 5.9831 -0.9566 0.2379 -0.1873
-6.9812 -7.0031 44.9885 -0.0614 0.9871 -0.0879
2.0129 -18.9930 -31.9930 0.2828 -0.2456 0.9486
-13.9971 3.0067 -34.0087 -0.8463 -0.3594 0.4002
